data_7035786
loop_
_publ_author_name
'Chernyshev, Alexander N.'
'Chernysheva, Maria V.'
'Hirva, Pipsa'
'Kukushkin, Vadim Yu'
'Haukka, Matti'

_publ_section_title
;
 Weak aurophilic interactions in a series of Au(iii) double salts.
;
_journal_issue 32
_journal_name_full 'Dalton transactions (Cambridge, England : 2003)'
_journal_page_first 14523
_journal_page_last 14531
_journal_paper_doi 10.1039/c4dt03167a
_journal_volume 44
_journal_year 2015
_chemical_formula_moiety 'C18 H13 N2, Au Cl4'
_chemical_formula_sum 'C18 H13 Au Cl4 N2'
_chemical_formula_weight 596.07
_chemical_name_systematic
;
 ?
;
_space_group_crystal_system triclinic
_space_group_IT_number 2
_space_group_name_Hall '-P 1'
_space_group_name_H-M_alt 'P -1'
_symmetry_space_group_name_Hall '-P 1'
_symmetry_space_group_name_H-M 'P -1'
_atom_sites_solution_hydrogens difmap
_audit_creation_method SHELXL-2014
_audit_update_record
;
2014-10-14 deposited with the CCDC.
2015-07-14 downloaded from the CCDC.
;
_cell_angle_alpha 83.223(2)
_cell_angle_beta 85.307(2)
_cell_angle_gamma 87.353(2)
_cell_formula_units_Z 2
_cell_length_a 7.6761(3)
_cell_length_b 8.1287(3)
_cell_length_c 14.9509(5)
_cell_measurement_reflns_used 3535
_cell_measurement_temperature 120(2)
_cell_measurement_theta_max 29.68
_cell_measurement_theta_min 2.66
_cell_volume 922.63(6)
_computing_cell_refinement 'Denzo/Scalepack (Otwinowski & Minor, 1997)'
_computing_data_collection 'Collect (Bruker AXS BV, 1997-2008)'
_computing_data_reduction 'Denzo/Scalepack (Otwinowski & Minor, 1997)'
_computing_molecular_graphics 'CrystaMaker (CrystalMaker Software ltd., 2011)'
_computing_publication_material 'SHELXL-2014 (Sheldrick, 2014)'
_computing_structure_refinement 'SHELXL-2014 (Sheldrick, 2014)'
_computing_structure_solution 'SUPERFLIP (Palatinus & Chapuis, 2007)'
_diffrn_ambient_temperature 120(2)
_diffrn_detector_area_resol_mean 16
_diffrn_measured_fraction_theta_full 1.000
_diffrn_measured_fraction_theta_max 1.000
_diffrn_measurement_device '\k-geometry diffractometer'
_diffrn_measurement_device_type 'Bruker KAPPA APEX II CCD'
_diffrn_measurement_method '\f scans and \w scans with \k offset'
_diffrn_radiation_monochromator 'horizontally mounted graphite crystal'
_diffrn_radiation_type MoK\a
_diffrn_radiation_wavelength 0.71073
_diffrn_reflns_av_R_equivalents 0.0679
_diffrn_reflns_av_unetI/netI 0.0760
_diffrn_reflns_laue_measured_fraction_full 1.000
_diffrn_reflns_laue_measured_fraction_max 1.000
_diffrn_reflns_limit_h_max 10
_diffrn_reflns_limit_h_min -10
_diffrn_reflns_limit_k_max 11
_diffrn_reflns_limit_k_min -11
_diffrn_reflns_limit_l_max 20
_diffrn_reflns_limit_l_min -21
_diffrn_reflns_number 21305
_diffrn_reflns_point_group_measured_fraction_full 1.000
_diffrn_reflns_point_group_measured_fraction_max 1.000
_diffrn_reflns_theta_full 25.242
_diffrn_reflns_theta_max 29.999
_diffrn_reflns_theta_min 1.376
_diffrn_source 'fine-focus sealed tube'
_exptl_absorpt_coefficient_mu 8.555
_exptl_absorpt_correction_T_max 0.7552
_exptl_absorpt_correction_T_min 0.5116
_exptl_absorpt_correction_type numerical
_exptl_absorpt_process_details
;
SADABS-2008/1 (Bruker, 2008)
Additional spherical absorption correction applied with mu*r =  0.0000
Lambda/2 correction factor = 0.0015'
;
_exptl_crystal_colour yellow
_exptl_crystal_density_diffrn 2.146
_exptl_crystal_description needle
_exptl_crystal_F_000 564
_exptl_crystal_size_max 0.109
_exptl_crystal_size_mid 0.093
_exptl_crystal_size_min 0.047
_refine_diff_density_max 1.130
_refine_diff_density_min -0.865
_refine_diff_density_rms 0.212
_refine_ls_extinction_method none
_refine_ls_goodness_of_fit_ref 0.965
_refine_ls_hydrogen_treatment refxyz
_refine_ls_matrix_type full
_refine_ls_number_parameters 266
_refine_ls_number_reflns 5387
_refine_ls_number_restraints 0
_refine_ls_restrained_S_all 0.965
_refine_ls_R_factor_all 0.0592
_refine_ls_R_factor_gt 0.0361
_refine_ls_shift/su_max 0.002
_refine_ls_shift/su_mean 0.000
_refine_ls_structure_factor_coef Fsqd
_refine_ls_weighting_details 'w=1/[\s^2^(Fo^2^)+(0.0155P)^2^] where P=(Fo^2^+2Fc^2^)/3'
_refine_ls_weighting_scheme calc
_refine_ls_wR_factor_gt 0.0509
_refine_ls_wR_factor_ref 0.0555
_reflns_Friedel_coverage 0.000
_reflns_number_gt 4223
_reflns_number_total 5387
_reflns_threshold_expression 'I > 2\s(I)'
_cod_data_source_file c4dt03167a2.cif
_cod_data_source_block 17
_cod_depositor_comments 'Adding full bibliography for 7035778--7035794.cif.'
_cod_database_code 7035786
_shelx_space_group_comment
;
The symmetry employed for this shelxl refinement is uniquely defined
by the following loop, which should always be used as a source of
symmetry information in preference to the above space-group names.
They are only intended as comments.
;
_shelx_estimated_absorpt_t_min 0.456
_shelx_estimated_absorpt_t_max 0.689
_shelxl_version_number 2014-3

loop_
_space_group_symop_operation_xyz
'x, y, z'
'-x, -y, -z'

loop_
_atom_site_label
_atom_site_type_symbol
_atom_site_fract_x
_atom_site_fract_y
_atom_site_fract_z
_atom_site_U_iso_or_equiv
_atom_site_adp_type
_atom_site_occupancy
_atom_site_site_symmetry_order
_atom_site_calc_flag
_atom_site_refinement_flags_adp
Au1 Au 1.04215(2) 0.12172(2) 0.77291(2) 0.01599(5) Uani 1 1 d .
Cl1 Cl 1.05297(16) -0.16000(13) 0.77783(8) 0.0254(3) Uani 1 1 d .
Cl4 Cl 1.29207(16) 0.10691(14) 0.84739(8) 0.0265(3) Uani 1 1 d .
Cl2 Cl 0.78961(15) 0.13335(14) 0.70148(8) 0.0248(3) Uani 1 1 d .
Cl3 Cl 1.02920(15) 0.40389(13) 0.76862(8) 0.0227(3) Uani 1 1 d .
N1 N 0.4531(5) 0.5681(5) 0.2028(3) 0.0180(8) Uani 1 1 d .
N2 N 0.5822(5) 0.6229(4) 0.3506(2) 0.0150(8) Uani 1 1 d .
C6 C 0.3864(6) 0.2695(6) 0.1540(3) 0.0215(10) Uani 1 1 d .
H6C H 0.360(6) 0.166(6) 0.135(3) 0.026 Uiso 1 1 d U
C10 C 0.6639(6) 0.3371(5) 0.3949(3) 0.0187(10) Uani 1 1 d .
H10C H 0.667(5) 0.221(5) 0.379(3) 0.022 Uiso 1 1 d U
C14 C 0.8143(6) 0.7634(6) 0.5695(3) 0.0237(11) Uani 1 1 d .
H14C H 0.857(6) 0.806(6) 0.615(3) 0.028 Uiso 1 1 d U
C16 C 0.6584(6) 0.8364(6) 0.4357(3) 0.0218(10) Uani 1 1 d .
H16C H 0.600(6) 0.915(5) 0.392(3) 0.026 Uiso 1 1 d U
C17 C 0.6597(5) 0.6667(5) 0.4220(3) 0.0154(9) Uani 1 1 d .
C7 C 0.4678(6) 0.2787(6) 0.2305(3) 0.0200(10) Uani 1 1 d .
H7C H 0.501(6) 0.181(5) 0.266(3) 0.024 Uiso 1 1 d U
C1 C 0.3720(6) 0.5695(6) 0.1252(3) 0.0189(10) Uani 1 1 d .
C15 C 0.7355(7) 0.8828(6) 0.5073(3) 0.0267(11) Uani 1 1 d .
H15C H 0.743(6) 0.997(6) 0.513(3) 0.032 Uiso 1 1 d U
C12 C 0.7405(6) 0.5466(5) 0.4852(3) 0.0170(10) Uani 1 1 d .
C2 C 0.3270(6) 0.7190(6) 0.0740(3) 0.0207(10) Uani 1 1 d .
H2C H 0.347(6) 0.827(6) 0.097(3) 0.025 Uiso 1 1 d U
C11 C 0.7383(6) 0.3792(6) 0.4682(3) 0.0191(10) Uani 1 1 d .
H11C H 0.789(6) 0.302(5) 0.510(3) 0.023 Uiso 1 1 d U
C30 C 0.3343(6) 0.4140(6) 0.0988(3) 0.0191(10) Uani 1 1 d .
C3 C 0.2438(6) 0.7115(6) -0.0029(3) 0.0237(11) Uani 1 1 d .
H3C H 0.208(6) 0.806(6) -0.037(3) 0.028 Uiso 1 1 d U
C5 C 0.2501(6) 0.4130(7) 0.0184(3) 0.0265(11) Uani 1 1 d .
H5C H 0.220(6) 0.305(6) -0.003(3) 0.032 Uiso 1 1 d U
C4 C 0.2073(6) 0.5576(6) -0.0310(3) 0.0253(11) Uani 1 1 d .
H4C H 0.158(6) 0.564(5) -0.091(3) 0.030 Uiso 1 1 d U
C13 C 0.8154(6) 0.5992(6) 0.5589(3) 0.0212(10) Uani 1 1 d .
H13C H 0.865(6) 0.523(5) 0.598(3) 0.025 Uiso 1 1 d U
C8 C 0.5028(6) 0.4337(5) 0.2559(3) 0.0169(9) Uani 1 1 d .
C9 C 0.5857(5) 0.4661(5) 0.3374(3) 0.0145(9) Uani 1 1 d .
H1N H 0.465(6) 0.669(6) 0.226(3) 0.023(13) Uiso 1 1 d .

loop_
_atom_site_aniso_label
_atom_site_aniso_U_11
_atom_site_aniso_U_22
_atom_site_aniso_U_33
_atom_site_aniso_U_23
_atom_site_aniso_U_13
_atom_site_aniso_U_12
Au1 0.01602(9) 0.01585(8) 0.01641(8) -0.00226(6) -0.00251(6) -0.00070(6)
Cl1 0.0290(7) 0.0180(6) 0.0308(7) -0.0039(5) -0.0108(6) 0.0009(5)
Cl4 0.0242(7) 0.0222(6) 0.0340(7) 0.0013(5) -0.0117(5) -0.0047(5)
Cl2 0.0238(7) 0.0245(6) 0.0282(7) -0.0073(5) -0.0115(5) 0.0031(5)
Cl3 0.0212(6) 0.0184(6) 0.0285(7) -0.0033(5) -0.0003(5) -0.0014(5)
N1 0.019(2) 0.017(2) 0.018(2) -0.0040(16) -0.0016(17) -0.0001(16)
N2 0.015(2) 0.0185(19) 0.0121(18) -0.0038(15) -0.0027(15) 0.0016(15)
C6 0.023(3) 0.018(2) 0.025(3) -0.007(2) -0.002(2) -0.002(2)
C10 0.016(2) 0.017(2) 0.022(3) -0.0019(19) -0.002(2) 0.0006(18)
C14 0.023(3) 0.031(3) 0.019(3) -0.010(2) -0.003(2) -0.007(2)
C16 0.024(3) 0.019(2) 0.023(3) -0.0036(19) -0.002(2) 0.001(2)
C17 0.009(2) 0.021(2) 0.016(2) -0.0052(18) 0.0045(18) -0.0003(17)
C7 0.020(3) 0.018(2) 0.020(2) -0.0003(19) -0.001(2) 0.0021(19)
C1 0.013(2) 0.029(3) 0.014(2) -0.0034(19) 0.0015(18) -0.0020(19)
C15 0.029(3) 0.023(3) 0.030(3) -0.009(2) -0.004(2) -0.007(2)
C12 0.015(2) 0.020(2) 0.015(2) -0.0038(18) 0.0037(19) -0.0014(18)
C2 0.023(3) 0.023(3) 0.017(2) -0.0035(19) -0.003(2) 0.000(2)
C11 0.015(2) 0.022(2) 0.020(2) 0.0018(19) -0.0026(19) 0.0010(19)
C30 0.013(2) 0.027(3) 0.019(2) -0.0078(19) -0.0006(19) -0.0016(19)
C3 0.019(3) 0.033(3) 0.017(2) 0.002(2) 0.000(2) 0.002(2)
C5 0.023(3) 0.036(3) 0.023(3) -0.010(2) -0.002(2) -0.005(2)
C4 0.013(2) 0.042(3) 0.022(3) -0.005(2) -0.003(2) -0.003(2)
C13 0.015(3) 0.028(3) 0.021(3) -0.003(2) -0.005(2) 0.001(2)
C8 0.015(2) 0.017(2) 0.018(2) -0.0028(18) 0.0030(19) 0.0003(18)
C9 0.012(2) 0.017(2) 0.014(2) -0.0046(17) 0.0023(18) 0.0006(17)

loop_
_atom_type_symbol
_atom_type_description
_atom_type_scat_dispersion_real
_atom_type_scat_dispersion_imag
_atom_type_scat_source
C C 0.0033 0.0016 'International Tables Vol C Tables 4.2.6.8 and 6.1.1.4'
H H 0.0000 0.0000 'International Tables Vol C Tables 4.2.6.8 and 6.1.1.4'
Au Au -2.0133 8.8022 'International Tables Vol C Tables 4.2.6.8 and 6.1.1.4'
Cl Cl 0.1484 0.1585 'International Tables Vol C Tables 4.2.6.8 and 6.1.1.4'
N N 0.0061 0.0033 'International Tables Vol C Tables 4.2.6.8 and 6.1.1.4'

loop_
_geom_angle_atom_site_label_1
_geom_angle_atom_site_label_2
_geom_angle_atom_site_label_3
_geom_angle
Cl1 Au1 Cl2 89.78(4)
Cl1 Au1 Cl3 179.55(5)
Cl2 Au1 Cl3 89.98(4)
Cl1 Au1 Cl4 89.66(4)
Cl2 Au1 Cl4 178.69(5)
Cl3 Au1 Cl4 90.56(4)
C8 N1 C1 126.0(4)
C8 N1 H1N 115(3)
C1 N1 H1N 119(3)
C9 N2 C17 118.9(4)
C7 C6 C30 121.4(4)
C7 C6 H6C 122(3)
C30 C6 H6C 116(3)
C11 C10 C9 117.8(4)
C11 C10 H10C 123(3)
C9 C10 H10C 120(3)
C13 C14 C15 120.6(5)
C13 C14 H14C 126(3)
C15 C14 H14C 114(3)
C15 C16 C17 119.9(4)
C15 C16 H16C 123(3)
C17 C16 H16C 117(3)
N2 C17 C16 119.0(4)
N2 C17 C12 122.1(4)
C16 C17 C12 118.9(4)
C6 C7 C8 120.0(4)
C6 C7 H7C 120(3)
C8 C7 H7C 120(3)
N1 C1 C2 121.2(4)
N1 C1 C30 117.2(4)
C2 C1 C30 121.6(4)
C16 C15 C14 120.8(4)
C16 C15 H15C 119(3)
C14 C15 H15C 120(3)
C13 C12 C11 124.1(4)
C13 C12 C17 119.5(4)
C11 C12 C17 116.5(4)
C3 C2 C1 118.2(4)
C3 C2 H2C 122(3)
C1 C2 H2C 120(3)
C10 C11 C12 120.9(4)
C10 C11 H11C 123(3)
C12 C11 H11C 116(3)
C5 C30 C6 124.2(4)
C5 C30 C1 118.0(4)
C6 C30 C1 117.8(4)
C2 C3 C4 121.0(4)
C2 C3 H3C 121(3)
C4 C3 H3C 118(3)
C4 C5 C30 120.2(5)
C4 C5 H5C 119(3)
C30 C5 H5C 121(3)
C5 C4 C3 121.0(5)
C5 C4 H4C 123(3)
C3 C4 H4C 116(3)
C14 C13 C12 120.3(4)
C14 C13 H13C 121(3)
C12 C13 H13C 119(3)
N1 C8 C7 117.6(4)
N1 C8 C9 115.4(4)
C7 C8 C9 127.0(4)
N2 C9 C10 123.8(4)
N2 C9 C8 114.2(4)
C10 C9 C8 122.0(4)

loop_
_geom_bond_atom_site_label_1
_geom_bond_atom_site_label_2
_geom_bond_distance
Au1 Cl1 2.2804(11)
Au1 Cl2 2.2815(12)
Au1 Cl3 2.2848(11)
Au1 Cl4 2.2872(12)
N1 C8 1.332(5)
N1 C1 1.359(5)
N1 H1N 0.94(4)
N2 C9 1.312(5)
N2 C17 1.354(5)
C6 C7 1.358(6)
C6 C30 1.415(6)
C6 H6C 0.96(4)
C10 C11 1.361(6)
C10 C9 1.418(6)
C10 H10C 1.00(4)
C14 C13 1.362(6)
C14 C15 1.413(7)
C14 H14C 0.90(5)
C16 C15 1.364(6)
C16 C17 1.417(6)
C16 H16C 0.98(4)
C17 C12 1.432(6)
C7 C8 1.402(6)
C7 H7C 0.94(4)
C1 C2 1.403(6)
C1 C30 1.418(6)
C15 H15C 0.94(5)
C12 C13 1.403(6)
C12 C11 1.414(6)
C2 C3 1.368(6)
C2 H2C 1.00(4)
C11 H11C 0.92(4)
C30 C5 1.412(6)
C3 C4 1.413(7)
C3 H3C 0.92(4)
C5 C4 1.354(7)
C5 H5C 1.01(5)
C4 H4C 1.00(5)
C13 H13C 0.89(4)
C8 C9 1.476(6)

loop_
_geom_torsion_atom_site_label_1
_geom_torsion_atom_site_label_2
_geom_torsion_atom_site_label_3
_geom_torsion_atom_site_label_4
_geom_torsion
C9 N2 C17 C16 179.1(4)
C9 N2 C17 C12 -2.0(6)
C15 C16 C17 N2 179.9(4)
C15 C16 C17 C12 1.0(7)
C30 C6 C7 C8 -0.3(7)
C8 N1 C1 C2 -179.3(4)
C8 N1 C1 C30 1.0(7)
C17 C16 C15 C14 -1.2(8)
C13 C14 C15 C16 0.2(8)
N2 C17 C12 C13 -178.7(4)
C16 C17 C12 C13 0.2(6)
N2 C17 C12 C11 1.2(6)
C16 C17 C12 C11 -179.9(4)
N1 C1 C2 C3 -179.3(4)
C30 C1 C2 C3 0.4(7)
C9 C10 C11 C12 -1.3(7)
C13 C12 C11 C10 -179.6(4)
C17 C12 C11 C10 0.5(6)
C7 C6 C30 C5 179.7(5)
C7 C6 C30 C1 0.8(7)
N1 C1 C30 C5 180.0(4)
C2 C1 C30 C5 0.3(7)
N1 C1 C30 C6 -1.1(6)
C2 C1 C30 C6 179.3(4)
C1 C2 C3 C4 -1.3(7)
C6 C30 C5 C4 -179.0(5)
C1 C30 C5 C4 -0.1(7)
C30 C5 C4 C3 -0.8(7)
C2 C3 C4 C5 1.5(7)
C15 C14 C13 C12 1.0(7)
C11 C12 C13 C14 179.0(4)
C17 C12 C13 C14 -1.2(7)
C1 N1 C8 C7 -0.5(7)
C1 N1 C8 C9 -179.0(4)
C6 C7 C8 N1 0.2(7)
C6 C7 C8 C9 178.4(4)
C17 N2 C9 C10 1.1(6)
C17 N2 C9 C8 -178.0(4)
C11 C10 C9 N2 0.5(7)
C11 C10 C9 C8 179.5(4)
N1 C8 C9 N2 6.6(6)
C7 C8 C9 N2 -171.6(4)
N1 C8 C9 C10 -172.5(4)
C7 C8 C9 C10 9.3(7)
